data_2240059
loop_
_publ_author_name
'Govindaraj, J.'
'Raja, R.'
'Suresh, M.'
'Raghunathan, R.'
'SubbiahPandi, A.'

_publ_section_title
;
 Crystal structures of methyl
 3-phenyl-4,5-dihydro-1<i>H</i>,3<i>H</i>-benzo[4,5]imidazo[2,1-<i>c</i>][1,4]oxazepine-4-carboxylate
 and methyl
 1-methyl-3-phenyl-4,5-dihydro-1<i>H</i>,3<i>H</i>-benzo[4,5]imidazo[2,1-<i>c</i>][1,4]oxazepine-4-carboxylate
;
_journal_coeditor_code SU2789
_journal_issue 11
_journal_name_full 'Acta Crystallographica Section E'
_journal_page_first 316
_journal_page_last 318
_journal_paper_doi 10.1107/S1600536814021655
_journal_volume 70
_journal_year 2014
_chemical_formula_iupac 'C20 H20 N2 O3'
_chemical_formula_moiety 'C20 H20 N2 O3'
_chemical_formula_sum 'C20 H20 N2 O3'
_chemical_formula_weight 336.38
_chemical_name_systematic
'Methyl 1-methyl-3-phenyl-4,5-dihydro-1<i>H</i>,3<i>H</i>-benzo[4,5]imidazo[2,1-<i>c</i>][1,4]oxazepine-4-carboxylate'
_space_group_IT_number 19
_symmetry_cell_setting orthorhombic
_symmetry_space_group_name_Hall 'P 2ac 2ab'
_symmetry_space_group_name_H-M 'P 21 21 21'
_atom_sites_solution_hydrogens geom
_atom_sites_solution_primary direct
_atom_sites_solution_secondary difmap
_audit_creation_method SHELXL-97
_cell_angle_alpha 90.00
_cell_angle_beta 90.00
_cell_angle_gamma 90.00
_cell_formula_units_Z 4
_cell_length_a 9.1115(7)
_cell_length_b 9.6470(8)
_cell_length_c 19.4856(15)
_cell_measurement_reflns_used 2958
_cell_measurement_temperature 293(2)
_cell_measurement_theta_max 27.28
_cell_measurement_theta_min 2.09
_cell_volume 1712.8(2)
_computing_cell_refinement
;
<i>SAINT</i> (Bruker, 2008)
;
_computing_data_collection
;
<i>APEX2</i> (Bruker, 2008)
;
_computing_data_reduction
;
<i>SAINT</i> (Bruker, 2008)
;
_computing_molecular_graphics
;
<i>PLATON</i> (Spek, 2009)
;
_computing_publication_material
;
<i>SHELXL97</i> (Sheldrick, 2008) and <i>PLATON</i> (Spek, 2009)
;
_computing_structure_refinement
;
SHELXL97 (Sheldrick, 2008)
;
_computing_structure_solution
;
SHELXS97 (Sheldrick, 2008)
;
_diffrn_ambient_temperature 293(2)
_diffrn_measured_fraction_theta_full 1.000
_diffrn_measured_fraction_theta_max 1.000
_diffrn_measurement_device_type 'Bruker SMART APEXII CCD'
_diffrn_measurement_method '\w and \f scans'
_diffrn_radiation_monochromator graphite
_diffrn_radiation_source 'fine-focus sealed tube'
_diffrn_radiation_type MoK\a
_diffrn_radiation_wavelength 0.71073
_diffrn_reflns_av_R_equivalents 0.0427
_diffrn_reflns_av_sigmaI/netI 0.0264
_diffrn_reflns_limit_h_max 11
_diffrn_reflns_limit_h_min -11
_diffrn_reflns_limit_k_max 12
_diffrn_reflns_limit_k_min -12
_diffrn_reflns_limit_l_max 25
_diffrn_reflns_limit_l_min -25
_diffrn_reflns_number 30423
_diffrn_reflns_theta_full 27.28
_diffrn_reflns_theta_max 27.28
_diffrn_reflns_theta_min 2.09
_exptl_absorpt_coefficient_mu 0.089
_exptl_absorpt_correction_T_max 0.984
_exptl_absorpt_correction_T_min 0.981
_exptl_absorpt_correction_type multi-scan
_exptl_absorpt_process_details
;
(<i>SADABS</i>; Bruker, 2008)
;
_exptl_crystal_colour colourless
_exptl_crystal_density_diffrn 1.304
_exptl_crystal_density_method 'not measured'
_exptl_crystal_description block
_exptl_crystal_F_000 712
_exptl_crystal_size_max 0.21
_exptl_crystal_size_mid 0.19
_exptl_crystal_size_min 0.18
_refine_diff_density_max 0.146
_refine_diff_density_min -0.129
_refine_ls_extinction_method none
_refine_ls_goodness_of_fit_ref 1.059
_refine_ls_hydrogen_treatment constr
_refine_ls_matrix_type full
_refine_ls_number_parameters 226
_refine_ls_number_reflns 3844
_refine_ls_number_restraints 0
_refine_ls_restrained_S_all 1.059
_refine_ls_R_factor_all 0.0613
_refine_ls_R_factor_gt 0.0370
_refine_ls_shift/su_max 0.000
_refine_ls_shift/su_mean 0.000
_refine_ls_structure_factor_coef Fsqd
_refine_ls_weighting_details 'calc w=1/[\s^2^(Fo^2^)+(0.0335P)^2^+0.3064P] where P=(Fo^2^+2Fc^2^)/3'
_refine_ls_weighting_scheme calc
_refine_ls_wR_factor_gt 0.0774
_refine_ls_wR_factor_ref 0.0894
_reflns_number_gt 2958
_reflns_number_total 3847
_reflns_threshold_expression I>2sigma(I)
_cod_data_source_file su2789sup1.cif
_cod_data_source_block II
_cod_database_code 2240059
_cod_database_fobs_code 2240059

loop_
_symmetry_equiv_pos_as_xyz
'x, y, z'
'-x+1/2, -y, z+1/2'
'x+1/2, -y+1/2, -z'
'-x, y+1/2, -z+1/2'

loop_
_atom_site_type_symbol
_atom_site_label
_atom_site_fract_x
_atom_site_fract_y
_atom_site_fract_z
_atom_site_U_iso_or_equiv
_atom_site_adp_type
_atom_site_calc_flag
_atom_site_refinement_flags
_atom_site_occupancy
_atom_site_symmetry_multiplicity
C C1 0.43553(19) -0.09161(19) 0.06180(9) 0.0410(4) Uani d . 1 1
C C2 0.4623(2) -0.1711(2) 0.11986(9) 0.0490(5) Uani d . 1 1
H H2 0.5290 -0.1422 0.1530 0.059 Uiso calc R 1 1
C C3 0.3875(2) -0.2934(2) 0.12673(10) 0.0525(5) Uani d . 1 1
H H3 0.4044 -0.3483 0.1652 0.063 Uiso calc R 1 1
C C4 0.2871(2) -0.3375(2) 0.07775(10) 0.0541(5) Uani d . 1 1
H H4 0.2390 -0.4216 0.0840 0.065 Uiso calc R 1 1
C C5 0.2572(2) -0.2600(2) 0.02042(10) 0.0501(5) Uani d . 1 1
H H5 0.1893 -0.2889 -0.0122 0.060 Uiso calc R 1 1
C C6 0.33290(19) -0.13700(19) 0.01370(9) 0.0411(4) Uani d . 1 1
C C7 0.2428(2) -0.0325(2) -0.09788(9) 0.0471(4) Uani d . 1 1
H H7A 0.1888 0.0541 -0.0983 0.057 Uiso calc R 1 1
H H7B 0.1719 -0.1074 -0.0958 0.057 Uiso calc R 1 1
C C8 0.32954(19) -0.04495(18) -0.16429(8) 0.0368(4) Uani d . 1 1
H H8 0.3938 -0.1262 -0.1614 0.044 Uiso calc R 1 1
C C9 0.21833(18) -0.06790(19) -0.22047(9) 0.0393(4) Uani d . 1 1
C C10 0.1375(3) -0.2192(3) -0.30710(11) 0.0694(7) Uani d . 1 1
H H10A 0.1643 -0.3063 -0.3274 0.104 Uiso calc R 1 1
H H10B 0.1394 -0.1481 -0.3415 0.104 Uiso calc R 1 1
H H10C 0.0404 -0.2259 -0.2882 0.104 Uiso calc R 1 1
C C11 0.42285(19) 0.08308(18) -0.18173(9) 0.0394(4) Uani d . 1 1
H H11 0.3580 0.1634 -0.1871 0.047 Uiso calc R 1 1
C C12 0.4747(2) 0.17200(19) -0.06734(9) 0.0487(5) Uani d . 1 1
H H12 0.3866 0.2268 -0.0771 0.058 Uiso calc R 1 1
C C13 0.4367(2) 0.05805(18) -0.01878(9) 0.0429(4) Uani d . 1 1
C C14 0.5926(3) 0.2654(2) -0.03933(12) 0.0712(7) Uani d . 1 1
H H14A 0.6138 0.3370 -0.0721 0.107 Uiso calc R 1 1
H H14B 0.6797 0.2122 -0.0308 0.107 Uiso calc R 1 1
H H14C 0.5594 0.3066 0.0027 0.107 Uiso calc R 1 1
C C15 0.50539(18) 0.06069(16) -0.24765(10) 0.0379(4) Uani d . 1 1
C C16 0.4532(2) 0.11214(19) -0.30893(9) 0.0465(4) Uani d . 1 1
H H16 0.3662 0.1626 -0.3098 0.056 Uiso calc R 1 1
C C17 0.5294(2) 0.0891(2) -0.36909(10) 0.0552(5) Uani d . 1 1
H H17 0.4928 0.1237 -0.4102 0.066 Uiso calc R 1 1
C C18 0.6573(2) 0.0165(2) -0.36889(11) 0.0566(5) Uani d . 1 1
H H18 0.7087 0.0025 -0.4095 0.068 Uiso calc R 1 1
C C19 0.7098(2) -0.0359(2) -0.30812(11) 0.0552(5) Uani d . 1 1
H H19 0.7969 -0.0861 -0.3076 0.066 Uiso calc R 1 1
C C20 0.63416(19) -0.01449(19) -0.24811(11) 0.0488(4) Uani d . 1 1
H H20 0.6702 -0.0511 -0.2073 0.059 Uiso calc R 1 1
N N1 0.50049(16) 0.03094(16) 0.04017(7) 0.0458(4) Uani d . 1 1
N N2 0.33366(16) -0.03703(16) -0.03703(7) 0.0447(4) Uani d . 1 1
O O1 0.52857(14) 0.11254(12) -0.12973(6) 0.0446(3) Uani d . 1 1
O O2 0.11936(15) 0.01004(15) -0.23210(7) 0.0603(4) Uani d . 1 1
O O3 0.23993(15) -0.18523(13) -0.25338(7) 0.0535(4) Uani d . 1 1

loop_
_atom_site_aniso_label
_atom_site_aniso_U_11
_atom_site_aniso_U_22
_atom_site_aniso_U_33
_atom_site_aniso_U_12
_atom_site_aniso_U_13
_atom_site_aniso_U_23
C1 0.0375(9) 0.0489(10) 0.0367(9) 0.0039(8) 0.0027(8) -0.0057(8)
C2 0.0386(9) 0.0684(13) 0.0399(10) 0.0008(10) 0.0022(8) -0.0003(9)
C3 0.0456(11) 0.0683(14) 0.0435(11) 0.0030(10) 0.0077(9) 0.0088(10)
C4 0.0544(12) 0.0584(12) 0.0494(12) -0.0093(10) 0.0118(10) 0.0019(10)
C5 0.0489(11) 0.0634(12) 0.0381(10) -0.0133(10) 0.0035(9) -0.0053(10)
C6 0.0379(9) 0.0524(10) 0.0330(9) -0.0016(8) 0.0053(8) -0.0036(8)
C7 0.0405(9) 0.0627(12) 0.0381(10) -0.0040(9) -0.0042(8) -0.0007(9)
C8 0.0354(9) 0.0372(9) 0.0379(9) 0.0036(7) -0.0033(7) 0.0022(8)
C9 0.0378(9) 0.0434(10) 0.0368(9) 0.0017(8) 0.0014(7) 0.0052(8)
C10 0.0745(15) 0.0751(15) 0.0585(13) 0.0034(13) -0.0242(12) -0.0165(12)
C11 0.0416(10) 0.0356(9) 0.0409(10) 0.0032(8) -0.0054(8) 0.0024(8)
C12 0.0612(12) 0.0375(9) 0.0475(11) 0.0008(9) -0.0051(9) -0.0054(8)
C13 0.0448(10) 0.0434(10) 0.0404(10) 0.0018(8) -0.0019(8) -0.0085(8)
C14 0.0943(18) 0.0528(13) 0.0664(14) -0.0206(12) -0.0132(13) -0.0048(11)
C15 0.0378(8) 0.0311(8) 0.0447(9) -0.0030(7) -0.0022(8) 0.0036(8)
C16 0.0441(10) 0.0442(10) 0.0511(11) 0.0013(9) -0.0054(9) 0.0079(9)
C17 0.0622(13) 0.0578(12) 0.0456(11) -0.0081(11) -0.0035(10) 0.0086(10)
C18 0.0603(13) 0.0543(12) 0.0551(13) -0.0113(11) 0.0128(10) -0.0035(10)
C19 0.0465(11) 0.0511(12) 0.0681(14) 0.0030(9) 0.0072(10) 0.0021(10)
C20 0.0457(10) 0.0489(10) 0.0518(11) 0.0047(9) -0.0016(9) 0.0105(10)
N1 0.0487(9) 0.0488(9) 0.0399(8) -0.0015(8) -0.0035(7) -0.0068(7)
N2 0.0428(8) 0.0547(9) 0.0365(8) -0.0070(7) -0.0034(7) 0.0004(7)
O1 0.0466(7) 0.0437(7) 0.0435(7) -0.0041(6) -0.0056(6) -0.0017(6)
O2 0.0539(8) 0.0677(9) 0.0592(9) 0.0230(8) -0.0151(7) -0.0061(7)
O3 0.0579(8) 0.0492(7) 0.0535(8) 0.0079(7) -0.0176(7) -0.0091(7)

loop_
_atom_type_symbol
_atom_type_description
_atom_type_scat_dispersion_real
_atom_type_scat_dispersion_imag
_atom_type_scat_source
C C 0.0033 0.0016 'International Tables Vol C Tables 4.2.6.8 and 6.1.1.4'
H H 0.0000 0.0000 'International Tables Vol C Tables 4.2.6.8 and 6.1.1.4'
N N 0.0061 0.0033 'International Tables Vol C Tables 4.2.6.8 and 6.1.1.4'
O O 0.0106 0.0060 'International Tables Vol C Tables 4.2.6.8 and 6.1.1.4'

loop_
_geom_angle_atom_site_label_1
_geom_angle_atom_site_label_2
_geom_angle_atom_site_label_3
_geom_angle
N1 C1 C2 130.01(17)
N1 C1 C6 110.46(15)
C2 C1 C6 119.49(17)
C3 C2 C1 117.90(18)
C3 C2 H2 121.0
C1 C2 H2 121.0
C2 C3 C4 121.64(19)
C2 C3 H3 119.2
C4 C3 H3 119.2
C5 C4 C3 121.59(19)
C5 C4 H4 119.2
C3 C4 H4 119.2
C4 C5 C6 116.54(18)
C4 C5 H5 121.7
C6 C5 H5 121.7
C5 C6 N2 132.18(17)
C5 C6 C1 122.82(17)
N2 C6 C1 104.98(15)
N2 C7 C8 113.43(14)
N2 C7 H7A 108.9
C8 C7 H7A 108.9
N2 C7 H7B 108.9
C8 C7 H7B 108.9
H7A C7 H7B 107.7
C9 C8 C7 106.26(13)
C9 C8 C11 109.21(14)
C7 C8 C11 114.35(15)
C9 C8 H8 109.0
C7 C8 H8 109.0
C11 C8 H8 109.0
O2 C9 O3 124.16(16)
O2 C9 C8 123.49(16)
O3 C9 C8 112.31(14)
O3 C10 H10A 109.5
O3 C10 H10B 109.5
H10A C10 H10B 109.5
O3 C10 H10C 109.5
H10A C10 H10C 109.5
H10B C10 H10C 109.5
O1 C11 C15 107.31(14)
O1 C11 C8 112.11(13)
C15 C11 C8 110.49(14)
O1 C11 H11 109.0
C15 C11 H11 109.0
C8 C11 H11 109.0
O1 C12 C13 108.86(14)
O1 C12 C14 107.67(17)
C13 C12 C14 112.14(17)
O1 C12 H12 109.4
C13 C12 H12 109.4
C14 C12 H12 109.4
N1 C13 N2 113.56(16)
N1 C13 C12 126.81(16)
N2 C13 C12 119.43(16)
C12 C14 H14A 109.5
C12 C14 H14B 109.5
H14A C14 H14B 109.5
C12 C14 H14C 109.5
H14A C14 H14C 109.5
H14B C14 H14C 109.5
C16 C15 C20 118.52(18)
C16 C15 C11 121.05(15)
C20 C15 C11 120.42(17)
C15 C16 C17 120.30(18)
C15 C16 H16 119.8
C17 C16 H16 119.8
C18 C17 C16 120.76(19)
C18 C17 H17 119.6
C16 C17 H17 119.6
C17 C18 C19 119.40(19)
C17 C18 H18 120.3
C19 C18 H18 120.3
C20 C19 C18 120.24(19)
C20 C19 H19 119.9
C18 C19 H19 119.9
C19 C20 C15 120.77(19)
C19 C20 H20 119.6
C15 C20 H20 119.6
C13 N1 C1 104.27(15)
C13 N2 C6 106.69(14)
C13 N2 C7 126.10(15)
C6 N2 C7 127.21(15)
C11 O1 C12 116.85(14)
C9 O3 C10 116.93(15)

loop_
_geom_bond_atom_site_label_1
_geom_bond_atom_site_label_2
_geom_bond_distance
C1 N1 1.388(2)
C1 C2 1.388(3)
C1 C6 1.394(2)
C2 C3 1.369(3)
C2 H2 0.9300
C3 C4 1.389(3)
C3 H3 0.9300
C4 C5 1.371(3)
C4 H4 0.9300
C5 C6 1.379(3)
C5 H5 0.9300
C6 N2 1.381(2)
C7 N2 1.447(2)
C7 C8 1.521(2)
C7 H7A 0.9700
C7 H7B 0.9700
C8 C9 1.508(2)
C8 C11 1.537(2)
C8 H8 0.9800
C9 O2 1.196(2)
C9 O3 1.316(2)
C10 O3 1.440(2)
C10 H10A 0.9600
C10 H10B 0.9600
C10 H10C 0.9600
C11 O1 1.427(2)
C11 C15 1.504(2)
C11 H11 0.9800
C12 O1 1.431(2)
C12 C13 1.491(3)
C12 C14 1.504(3)
C12 H12 0.9800
C13 N1 1.313(2)
C13 N2 1.360(2)
C14 H14A 0.9600
C14 H14B 0.9600
C14 H14C 0.9600
C15 C16 1.378(3)
C15 C20 1.379(2)
C16 C17 1.380(3)
C16 H16 0.9300
C17 C18 1.360(3)
C17 H17 0.9300
C18 C19 1.374(3)
C18 H18 0.9300
C19 C20 1.373(3)
C19 H19 0.9300
C20 H20 0.9300

loop_
_geom_torsion_atom_site_label_1
_geom_torsion_atom_site_label_2
_geom_torsion_atom_site_label_3
_geom_torsion_atom_site_label_4
_geom_torsion
N1 C1 C2 C3 -176.13(17)
C6 C1 C2 C3 1.1(3)
C1 C2 C3 C4 -0.3(3)
C2 C3 C4 C5 -0.6(3)
C3 C4 C5 C6 0.6(3)
C4 C5 C6 N2 177.99(19)
C4 C5 C6 C1 0.2(3)
N1 C1 C6 C5 176.63(16)
C2 C1 C6 C5 -1.1(3)
N1 C1 C6 N2 -1.64(19)
C2 C1 C6 N2 -179.41(16)
N2 C7 C8 C9 168.67(16)
N2 C7 C8 C11 -70.8(2)
C7 C8 C9 O2 57.1(2)
C11 C8 C9 O2 -66.7(2)
C7 C8 C9 O3 -120.72(16)
C11 C8 C9 O3 115.47(16)
C9 C8 C11 O1 178.71(14)
C7 C8 C11 O1 59.82(18)
C9 C8 C11 C15 -61.64(17)
C7 C8 C11 C15 179.47(14)
O1 C12 C13 N1 114.80(19)
C14 C12 C13 N1 -4.2(3)
O1 C12 C13 N2 -59.8(2)
C14 C12 C13 N2 -178.84(17)
O1 C11 C15 C16 -139.65(16)
C8 C11 C15 C16 97.85(19)
O1 C11 C15 C20 41.6(2)
C8 C11 C15 C20 -80.90(19)
C20 C15 C16 C17 -0.4(3)
C11 C15 C16 C17 -179.17(17)
C15 C16 C17 C18 -0.5(3)
C16 C17 C18 C19 0.9(3)
C17 C18 C19 C20 -0.4(3)
C18 C19 C20 C15 -0.5(3)
C16 C15 C20 C19 0.9(3)
C11 C15 C20 C19 179.70(17)
N2 C13 N1 C1 0.64(19)
C12 C13 N1 C1 -174.24(17)
C2 C1 N1 C13 178.12(19)
C6 C1 N1 C13 0.66(19)
N1 C13 N2 C6 -1.7(2)
C12 C13 N2 C6 173.61(16)
N1 C13 N2 C7 178.08(16)
C12 C13 N2 C7 -6.6(3)
C5 C6 N2 C13 -176.11(19)
C1 C6 N2 C13 1.94(19)
C5 C6 N2 C7 4.1(3)
C1 C6 N2 C7 -177.83(16)
C8 C7 N2 C13 64.6(2)
C8 C7 N2 C6 -115.64(19)
C15 C11 O1 C12 164.34(14)
C8 C11 O1 C12 -74.17(18)
C13 C12 O1 C11 90.09(18)
C14 C12 O1 C11 -148.12(16)
O2 C9 O3 C10 0.7(3)
C8 C9 O3 C10 178.51(17)
